data_7102753
loop_
_publ_author_name
'Lincoln, Christopher M'
'White, James D'
'Yokochi, Alexandre F T'

_publ_section_title
;
 Stereochemistry of contiguous cyclopropane formation from cascade
 cyclization of a skipped dienyl homoallyl triflate.
;
_journal_issue 24
_journal_name_full 'Chemical communications (Cambridge, England)'
_journal_page_first 2846
_journal_page_last 2847
_journal_paper_doi 10.1039/b412811g
_journal_year 2004
_chemical_formula_sum 'C26 H34 N2 O9'
_chemical_formula_weight 518.55
_chemical_name_systematic
;
?
;
_space_group_IT_number 19
_symmetry_cell_setting orthorhombic
_symmetry_space_group_name_Hall 'P 2ac 2ab'
_symmetry_space_group_name_H-M 'P 21 21 21'
_atom_sites_solution_hydrogens geom
_atom_sites_solution_primary direct
_atom_sites_solution_secondary difmap
_audit_creation_method SHELXL-97
_cell_angle_alpha 90.00
_cell_angle_beta 90.00
_cell_angle_gamma 90.00
_cell_formula_units_Z 4
_cell_length_a 7.5080(3)
_cell_length_b 8.6340(3)
_cell_length_c 40.4790(15)
_cell_measurement_reflns_used 20771
_cell_measurement_temperature 100(2)
_cell_measurement_theta_max 71.10
_cell_measurement_theta_min 3.13
_cell_volume 2624.01(17)
_computing_cell_refinement TwinSolve
_computing_data_collection TwinSolve
_computing_data_reduction TwinSolve
_computing_molecular_graphics 'ORTEP-III for windows (Farrugia, 1997)'
_computing_structure_refinement 'SHELXL-97 (Sheldrick, 1997)'
_computing_structure_solution 'SHELXS-97 (Sheldrick, 1990)'
_diffrn_ambient_temperature 100(2)
_diffrn_measured_fraction_theta_full 0.858
_diffrn_measured_fraction_theta_max 0.858
_diffrn_measurement_device_type 'R-AXIS-CS3 6.X, c++'
_diffrn_measurement_method '\w scans'
_diffrn_radiation_monochromator graphite
_diffrn_radiation_source 'rotating anode'
_diffrn_radiation_type CuK\a
_diffrn_radiation_wavelength 1.54180
_diffrn_reflns_av_R_equivalents 0.015
_diffrn_reflns_av_sigmaI/netI 0.004
_diffrn_reflns_limit_h_max 7
_diffrn_reflns_limit_h_min -8
_diffrn_reflns_limit_k_max 10
_diffrn_reflns_limit_k_min -10
_diffrn_reflns_limit_l_max 49
_diffrn_reflns_limit_l_min -48
_diffrn_reflns_number 27905
_diffrn_reflns_theta_full 67.48
_diffrn_reflns_theta_max 71.31
_diffrn_reflns_theta_min 2.18
_exptl_absorpt_coefficient_mu 0.830
_exptl_absorpt_correction_T_max 1.0000
_exptl_absorpt_correction_T_min 0.5340
_exptl_absorpt_correction_type multi-scan
_exptl_absorpt_process_details
;  Shape and scale corrections using equivalent reflections.
Shape function based on spherical harmonics.
Highest even and odd order for spherical harmonics:  4  and  1
Laue group:  mmm
Friedel opposites are equivalent.
;
_exptl_crystal_colour colorless
_exptl_crystal_density_diffrn 1.313
_exptl_crystal_density_method 'not measured'
_exptl_crystal_description plate
_exptl_crystal_F_000 1104
_exptl_crystal_size_max 0.30
_exptl_crystal_size_mid 0.30
_exptl_crystal_size_min 0.10
_refine_diff_density_max 0.310
_refine_diff_density_min -0.216
_refine_diff_density_rms 0.047
_refine_ls_abs_structure_details 'Flack H D (1983), Acta Cryst. A39, 876-881'
_refine_ls_abs_structure_Flack 0.0(3)
_refine_ls_extinction_method none
_refine_ls_goodness_of_fit_ref 1.087
_refine_ls_hydrogen_treatment mixed
_refine_ls_matrix_type full
_refine_ls_number_parameters 337
_refine_ls_number_reflns 3925
_refine_ls_number_restraints 0
_refine_ls_restrained_S_all 1.087
_refine_ls_R_factor_all 0.0483
_refine_ls_R_factor_gt 0.0470
_refine_ls_shift/su_max 0.010
_refine_ls_shift/su_mean 0.002
_refine_ls_structure_factor_coef Fsqd
_refine_ls_weighting_details 'calc w==1/[\s^2^(Fo^2^)+(0.0360P)^2^+3.6243P] where P==(Fo^2^+2Fc^2^)/3'
_refine_ls_weighting_scheme calc
_refine_ls_wR_factor_gt 0.1180
_refine_ls_wR_factor_ref 0.1190
_reflns_number_gt 3822
_reflns_number_total 3925
_reflns_threshold_expression >2sigma(I)
_cod_data_source_file b412811g.txt
_cod_data_source_block cl021904
_cod_original_sg_symbol_H-M P212121
_cod_database_code 7102753

loop_
_symmetry_equiv_pos_as_xyz
'x, y, z'
'-x+1/2, -y, z+1/2'
'x+1/2, -y+1/2, -z'
'-x, y+1/2, -z+1/2'

loop_
_atom_site_label
_atom_site_type_symbol
_atom_site_fract_x
_atom_site_fract_y
_atom_site_fract_z
_atom_site_U_iso_or_equiv
_atom_site_adp_type
_atom_site_occupancy
_atom_site_symmetry_multiplicity
_atom_site_calc_flag
_atom_site_refinement_flags
C1 C 0.5265(5) 0.4383(4) 0.18637(7) 0.0277(7) Uani 1 1 d .
H1A H 0.4207 0.4963 0.1786 0.033 Uiso 1 1 calc R
H1B H 0.6118 0.5129 0.1961 0.033 Uiso 1 1 calc R
C2 C 0.4730(5) 0.3216(4) 0.21151(8) 0.0301(8) Uani 1 1 d .
H2 H 0.5731 0.2724 0.2240 0.036 Uiso 1 1 calc R
C3 C 0.3172(5) 0.2189(4) 0.20470(9) 0.0355(9) Uani 1 1 d .
H3A H 0.2517 0.2349 0.1837 0.043 Uiso 1 1 calc R
H3B H 0.3248 0.1098 0.2121 0.043 Uiso 1 1 calc R
C4 C 0.3009(5) 0.3409(4) 0.23067(8) 0.0318(8) Uani 1 1 d .
H4 H 0.3079 0.2983 0.2536 0.038 Uiso 1 1 calc R
C5 C 0.1764(5) 0.4752(4) 0.22784(7) 0.0283(8) Uani 1 1 d .
H5 H 0.2162 0.5689 0.2403 0.034 Uiso 1 1 calc R
C6 C -0.0202(5) 0.4488(4) 0.22903(8) 0.0320(8) Uani 1 1 d .
H6A H -0.0926 0.5203 0.2426 0.038 Uiso 1 1 calc R
H6B H -0.0631 0.3404 0.2287 0.038 Uiso 1 1 calc R
C7 C 0.0623(5) 0.5122(4) 0.19791(8) 0.0287(8) Uani 1 1 d .
H7 H 0.0717 0.4384 0.1789 0.034 Uiso 1 1 calc R
C8 C 0.0234(5) 0.6761(4) 0.18926(8) 0.0280(7) Uani 1 1 d .
H8A H -0.0922 0.6816 0.1776 0.034 Uiso 1 1 calc R
H8B H 0.0134 0.7380 0.2098 0.034 Uiso 1 1 calc R
N21 N 0.8863(4) 1.0461(3) 0.16583(7) 0.0314(7) Uani 1 1 d .
N22 N 0.5387(5) 0.8863(3) 0.06977(7) 0.0365(8) Uani 1 1 d .
O21 O 0.1635(3) 0.7421(2) 0.16819(5) 0.0287(5) Uani 1 1 d .
O22 O 0.3141(4) 0.8242(3) 0.21309(5) 0.0336(6) Uani 1 1 d .
O23 O 1.0145(4) 1.0658(3) 0.14723(6) 0.0419(6) Uani 1 1 d .
O24 O 0.8902(4) 1.0723(3) 0.19558(6) 0.0461(7) Uani 1 1 d .
O25 O 0.6604(4) 0.9344(4) 0.05235(6) 0.0535(8) Uani 1 1 d .
O26 O 0.4034(4) 0.8210(3) 0.05931(6) 0.0455(7) Uani 1 1 d .
C21 C 0.2998(5) 0.8114(3) 0.18352(7) 0.0258(7) Uani 1 1 d .
C22 C 0.4350(5) 0.8704(3) 0.15973(7) 0.0251(7) Uani 1 1 d .
C23 C 0.4153(5) 0.8562(3) 0.12578(8) 0.0265(7) Uani 1 1 d .
H23 H 0.3098 0.8135 0.1166 0.032 Uiso 1 1 calc R
C24 C 0.5534(5) 0.9060(3) 0.10568(7) 0.0267(8) Uani 1 1 d .
C25 C 0.7100(5) 0.9688(3) 0.11790(8) 0.0280(8) Uani 1 1 d .
H25 H 0.8039 1.0006 0.1037 0.034 Uiso 1 1 calc R
C26 C 0.7224(5) 0.9824(3) 0.15181(8) 0.0263(7) Uani 1 1 d .
C27 C 0.5887(5) 0.9363(3) 0.17296(7) 0.0263(7) Uani 1 1 d .
H27 H 0.6011 0.9492 0.1962 0.032 Uiso 1 1 calc R
C31 C 0.6719(4) 0.4490(3) 0.13492(7) 0.0221(7) Uani 1 1 d .
C32 C 0.7999(5) 0.4413(4) 0.08093(7) 0.0270(7) Uani 1 1 d .
H32 H 0.8394 0.5480 0.0872 0.032 Uiso 1 1 calc R
C33 C 0.6490(5) 0.4515(4) 0.05597(8) 0.0331(8) Uani 1 1 d .
H33A H 0.5514 0.5150 0.0653 0.040 Uiso 1 1 calc R
H33B H 0.6017 0.3464 0.0517 0.040 Uiso 1 1 calc R
C34 C 0.7121(5) 0.5233(4) 0.02342(8) 0.0371(9) Uani 1 1 d .
H34 H 0.7555 0.6307 0.0281 0.044 Uiso 1 1 calc R
C35 C 0.5581(6) 0.5337(5) -0.00153(10) 0.0518(11) Uani 1 1 d .
H35A H 0.6006 0.5824 -0.0219 0.078 Uiso 1 1 calc R
H35B H 0.4615 0.5960 0.0079 0.078 Uiso 1 1 calc R
H35C H 0.5141 0.4294 -0.0064 0.078 Uiso 1 1 calc R
C36 C 0.8668(5) 0.4290(5) 0.01035(8) 0.0385(9) Uani 1 1 d .
H36A H 0.9108 0.4760 -0.0104 0.046 Uiso 1 1 calc R
H36B H 0.8257 0.3226 0.0053 0.046 Uiso 1 1 calc R
C37 C 1.0188(5) 0.4220(4) 0.03555(8) 0.0317(8) Uani 1 1 d .
H37A H 1.0640 0.5280 0.0397 0.038 Uiso 1 1 calc R
H37B H 1.1179 0.3597 0.0264 0.038 Uiso 1 1 calc R
C38 C 0.9572(5) 0.3498(4) 0.06847(7) 0.0272(7) Uani 1 1 d .
H38 H 0.9146 0.2424 0.0636 0.033 Uiso 1 1 calc R
C39 C 1.1067(5) 0.3370(4) 0.09455(8) 0.0292(8) Uani 1 1 d .
H39 H 1.0495 0.3000 0.1154 0.035 Uiso 1 1 calc R
C310 C 1.1941(5) 0.4923(4) 0.10244(9) 0.0375(9) Uani 1 1 d .
H31D H 1.2850 0.4776 0.1195 0.056 Uiso 1 1 calc R
H31E H 1.1035 0.5650 0.1104 0.056 Uiso 1 1 calc R
H31F H 1.2498 0.5340 0.0824 0.056 Uiso 1 1 calc R
C311 C 1.2453(5) 0.2153(4) 0.08493(9) 0.0380(9) Uani 1 1 d .
H31A H 1.3053 0.2474 0.0645 0.057 Uiso 1 1 calc R
H31B H 1.1863 0.1155 0.0814 0.057 Uiso 1 1 calc R
H31C H 1.3333 0.2051 0.1027 0.057 Uiso 1 1 calc R
O31 O 0.6098(3) 0.3558(2) 0.15865(5) 0.0275(5) Uani 1 1 d .
O32 O 0.6753(3) 0.5877(2) 0.13595(5) 0.0301(5) Uani 1 1 d .
O33 O 0.7314(3) 0.3604(2) 0.11048(5) 0.0298(6) Uani 1 1 d .

loop_
_atom_site_aniso_label
_atom_site_aniso_U_11
_atom_site_aniso_U_22
_atom_site_aniso_U_33
_atom_site_aniso_U_23
_atom_site_aniso_U_13
_atom_site_aniso_U_12
C1 0.024(2) 0.0312(17) 0.0276(15) -0.0026(13) 0.0056(14) 0.0023(14)
C2 0.027(2) 0.0316(17) 0.0317(15) -0.0002(14) 0.0055(14) 0.0013(15)
C3 0.039(3) 0.0272(17) 0.0405(18) -0.0001(14) 0.0072(17) -0.0017(16)
C4 0.032(2) 0.0301(17) 0.0334(16) 0.0033(14) 0.0124(15) 0.0024(15)
C5 0.026(2) 0.0305(17) 0.0283(15) -0.0008(13) 0.0083(14) 0.0015(14)
C6 0.027(2) 0.0308(17) 0.0380(17) 0.0000(14) 0.0089(15) 0.0002(15)
C7 0.026(2) 0.0310(17) 0.0288(15) -0.0063(13) 0.0043(14) -0.0007(14)
C8 0.019(2) 0.0261(16) 0.0392(17) 0.0000(13) 0.0029(14) -0.0003(13)
N21 0.028(2) 0.0269(14) 0.0397(15) 0.0083(12) -0.0020(13) -0.0060(12)
N22 0.045(2) 0.0322(16) 0.0325(14) 0.0066(12) -0.0022(15) -0.0008(14)
O21 0.0249(15) 0.0263(11) 0.0349(11) 0.0011(9) 0.0012(10) -0.0028(10)
O22 0.0351(17) 0.0354(13) 0.0304(11) -0.0040(10) 0.0034(10) -0.0080(11)
O23 0.0271(17) 0.0473(15) 0.0514(14) 0.0127(12) 0.0030(12) -0.0097(12)
O24 0.0435(19) 0.0561(16) 0.0389(14) -0.0006(12) -0.0037(12) -0.0165(14)
O25 0.051(2) 0.074(2) 0.0348(13) 0.0090(13) 0.0092(13) -0.0072(16)
O26 0.056(2) 0.0459(16) 0.0345(13) 0.0019(11) -0.0072(12) -0.0127(14)
C21 0.025(2) 0.0177(14) 0.0344(17) -0.0023(12) 0.0016(14) 0.0000(13)
C22 0.026(2) 0.0189(14) 0.0305(15) -0.0018(12) -0.0003(14) -0.0004(13)
C23 0.025(2) 0.0187(14) 0.0359(16) 0.0007(12) -0.0018(15) 0.0032(13)
C24 0.030(2) 0.0203(14) 0.0296(15) 0.0039(12) 0.0026(14) 0.0019(13)
C25 0.029(2) 0.0197(15) 0.0353(16) 0.0071(13) 0.0081(14) 0.0046(14)
C26 0.023(2) 0.0208(15) 0.0353(16) 0.0026(12) -0.0014(14) -0.0022(13)
C27 0.032(2) 0.0169(14) 0.0297(15) 0.0000(12) 0.0026(14) -0.0003(13)
C31 0.0155(19) 0.0210(15) 0.0297(15) 0.0013(12) 0.0032(13) 0.0020(13)
C32 0.023(2) 0.0257(16) 0.0320(15) 0.0025(13) 0.0105(14) -0.0032(14)
C33 0.024(2) 0.0313(18) 0.0438(19) 0.0004(15) 0.0054(15) 0.0066(15)
C34 0.033(3) 0.044(2) 0.0344(17) 0.0041(15) 0.0012(16) 0.0038(17)
C35 0.044(3) 0.063(3) 0.048(2) 0.001(2) -0.0073(19) 0.007(2)
C36 0.037(3) 0.051(2) 0.0276(16) 0.0030(15) 0.0042(16) 0.0037(17)
C37 0.027(2) 0.0384(19) 0.0295(15) 0.0018(13) 0.0093(14) -0.0032(15)
C38 0.024(2) 0.0290(16) 0.0291(15) 0.0002(13) 0.0063(14) -0.0026(14)
C39 0.025(2) 0.0311(17) 0.0318(16) 0.0029(13) 0.0043(14) -0.0016(15)
C310 0.033(3) 0.0390(19) 0.0409(18) -0.0065(15) 0.0022(16) -0.0003(17)
C311 0.031(3) 0.0364(19) 0.0470(19) 0.0043(16) 0.0015(17) 0.0062(16)
O31 0.0288(14) 0.0234(11) 0.0302(11) 0.0037(9) 0.0095(10) 0.0050(9)
O32 0.0330(16) 0.0238(11) 0.0337(11) 0.0000(9) 0.0089(10) 0.0005(10)
O33 0.0335(16) 0.0219(11) 0.0341(11) 0.0005(9) 0.0159(10) -0.0010(10)

loop_
_atom_type_symbol
_atom_type_description
_atom_type_scat_dispersion_real
_atom_type_scat_dispersion_imag
_atom_type_scat_source
C C 0.0181 0.0091 'International Tables Vol C Tables 4.2.6.8 and 6.1.1.4'
H H 0.0000 0.0000 'International Tables Vol C Tables 4.2.6.8 and 6.1.1.4'
N N 0.0311 0.0180 'International Tables Vol C Tables 4.2.6.8 and 6.1.1.4'
O O 0.0492 0.0322 'International Tables Vol C Tables 4.2.6.8 and 6.1.1.4'

loop_
_geom_angle_atom_site_label_1
_geom_angle_atom_site_label_2
_geom_angle_atom_site_label_3
_geom_angle
O31 C1 C2 108.0(2)
C1 C2 C3 119.2(3)
C1 C2 C4 120.4(3)
C3 C2 C4 59.5(2)
C4 C3 C2 61.0(2)
C3 C4 C5 123.0(3)
C3 C4 C2 59.5(2)
C5 C4 C2 125.4(3)
C6 C5 C4 119.8(3)
C6 C5 C7 60.0(2)
C4 C5 C7 125.3(3)
C5 C6 C7 60.7(2)
C8 C7 C6 117.5(3)
C8 C7 C5 119.9(3)
C6 C7 C5 59.2(2)
O21 C8 C7 111.4(3)
O24 N21 O23 123.8(3)
O24 N21 C26 118.1(3)
O23 N21 C26 118.1(3)
O25 N22 O26 124.7(3)
O25 N22 C24 118.3(3)
O26 N22 C24 117.0(3)
C21 O21 C8 116.8(2)
O22 C21 O21 124.7(3)
O22 C21 C22 123.3(3)
O21 C21 C22 112.0(3)
C23 C22 C27 120.3(3)
C23 C22 C21 122.5(3)
C27 C22 C21 117.1(3)
C24 C23 C22 118.3(3)
C23 C24 C25 123.1(3)
C23 C24 N22 119.3(3)
C25 C24 N22 117.6(3)
C26 C25 C24 116.4(3)
C27 C26 C25 122.9(3)
C27 C26 N21 118.7(3)
C25 C26 N21 118.3(3)
C26 C27 C22 118.8(3)
O32 C31 O33 126.5(3)
O32 C31 O31 125.7(3)
O33 C31 O31 107.8(2)
O33 C32 C38 107.2(2)
O33 C32 C33 107.8(3)
C38 C32 C33 113.0(3)
C32 C33 C34 111.4(3)
C36 C34 C33 108.7(3)
C36 C34 C35 112.3(3)
C33 C34 C35 110.9(3)
C34 C36 C37 111.1(3)
C36 C37 C38 111.6(3)
C32 C38 C37 108.2(3)
C32 C38 C39 112.2(3)
C37 C38 C39 113.7(3)
C310 C39 C311 111.4(3)
C310 C39 C38 113.1(3)
C311 C39 C38 111.7(3)
C31 O31 C1 113.9(2)
C31 O33 C32 116.6(2)

loop_
_geom_bond_atom_site_label_1
_geom_bond_atom_site_label_2
_geom_bond_distance
C1 O31 1.469(3)
C1 C2 1.487(4)
C2 C3 1.493(5)
C2 C4 1.516(5)
C3 C4 1.493(5)
C4 C5 1.494(5)
C5 C6 1.494(5)
C5 C7 1.517(5)
C6 C7 1.507(4)
C7 C8 1.487(4)
C8 O21 1.469(4)
N21 O24 1.225(3)
N21 O23 1.234(4)
N21 C26 1.463(4)
N22 O25 1.227(4)
N22 O26 1.236(4)
N22 C24 1.467(4)
O21 C21 1.338(4)
O22 C21 1.207(4)
C21 C22 1.489(4)
C22 C23 1.388(4)
C22 C27 1.393(5)
C23 C24 1.386(5)
C24 C25 1.386(5)
C25 C26 1.381(4)
C26 C27 1.378(5)
C31 O32 1.199(4)
C31 O33 1.328(3)
C31 O31 1.337(4)
C32 O33 1.478(3)
C32 C38 1.508(5)
C32 C33 1.520(5)
C33 C34 1.531(5)
C34 C36 1.514(5)
C34 C35 1.538(5)
C36 C37 1.532(5)
C37 C38 1.542(4)
C38 C39 1.545(5)
C39 C310 1.527(5)
C39 C311 1.529(5)

loop_
_geom_torsion_atom_site_label_1
_geom_torsion_atom_site_label_2
_geom_torsion_atom_site_label_3
_geom_torsion_atom_site_label_4
_geom_torsion
O31 C1 C2 C3 -72.8(4)
O31 C1 C2 C4 -142.5(3)
C1 C2 C3 C4 -110.1(3)
C2 C3 C4 C5 114.8(4)
C1 C2 C4 C3 108.1(4)
C1 C2 C4 C5 -2.9(5)
C3 C2 C4 C5 -110.9(4)
C3 C4 C5 C6 67.8(4)
C2 C4 C5 C6 141.5(3)
C3 C4 C5 C7 -4.8(5)
C2 C4 C5 C7 68.9(5)
C4 C5 C6 C7 -116.0(3)
C5 C6 C7 C8 -110.2(3)
C6 C5 C7 C8 106.1(3)
C4 C5 C7 C8 -146.7(3)
C4 C5 C7 C6 107.2(4)
C6 C7 C8 O21 155.6(3)
C5 C7 C8 O21 87.1(3)
C7 C8 O21 C21 -90.1(3)
C8 O21 C21 O22 -0.7(4)
C8 O21 C21 C22 178.7(2)
O22 C21 C22 C23 -179.2(3)
O21 C21 C22 C23 1.4(4)
O22 C21 C22 C27 3.3(5)
O21 C21 C22 C27 -176.1(3)
C27 C22 C23 C24 1.4(5)
C21 C22 C23 C24 -176.0(3)
C22 C23 C24 C25 0.2(5)
C22 C23 C24 N22 177.5(3)
O25 N22 C24 C23 178.3(3)
O26 N22 C24 C23 -2.1(4)
O25 N22 C24 C25 -4.2(5)
O26 N22 C24 C25 175.4(3)
C23 C24 C25 C26 -1.0(5)
N22 C24 C25 C26 -178.4(3)
C24 C25 C26 C27 0.4(5)
C24 C25 C26 N21 179.2(3)
O24 N21 C26 C27 -8.3(4)
O23 N21 C26 C27 169.6(3)
O24 N21 C26 C25 172.9(3)
O23 N21 C26 C25 -9.3(4)
C25 C26 C27 C22 1.1(5)
N21 C26 C27 C22 -177.7(3)
C23 C22 C27 C26 -2.0(4)
C21 C22 C27 C26 175.5(3)
O33 C32 C33 C34 -175.8(3)
C38 C32 C33 C34 -57.5(4)
C32 C33 C34 C36 56.5(4)
C32 C33 C34 C35 -179.7(3)
C33 C34 C36 C37 -57.6(4)
C35 C34 C36 C37 179.4(3)
C34 C36 C37 C38 59.0(4)
O33 C32 C38 C37 174.1(3)
C33 C32 C38 C37 55.4(4)
O33 C32 C38 C39 -59.7(3)
C33 C32 C38 C39 -178.4(3)
C36 C37 C38 C32 -55.8(4)
C36 C37 C38 C39 178.9(3)
C32 C38 C39 C310 -66.3(4)
C37 C38 C39 C310 56.8(4)
C32 C38 C39 C311 167.1(3)
C37 C38 C39 C311 -69.7(4)
O32 C31 O31 C1 5.6(5)
O33 C31 O31 C1 -175.5(3)
C2 C1 O31 C31 -177.0(3)
O32 C31 O33 C32 -3.4(5)
O31 C31 O33 C32 177.7(3)
C38 C32 O33 C31 143.0(3)
C33 C32 O33 C31 -95.0(3)

loop_
_cod_related_entry_id
_cod_related_entry_database
_cod_related_entry_code
1 ChemSpider 21198661
